data_2243515
loop_
_publ_author_name
'Jochim, Aleksej'
'Radulovic, Rastko'
'Jess, Inke'
'N\"ather, Christian'

_publ_section_title
;
 Crystal structure of
 bis(tetramethylthiourea-\k<i>S</i>)bis(thiocyanato-\k<i>N</i>)cobalt(II)
;
_journal_coeditor_code TX2029
_journal_issue 8
_journal_name_full 'Acta Crystallographica Section E'
_journal_page_first 1373
_journal_page_last 1377
_journal_paper_doi 10.1107/S205698902001021X
_journal_volume 76
_journal_year 2020
_chemical_formula_iupac '[Co (N C S)2 (C5 H12 N2 S)2]'
_chemical_formula_sum 'C12 H24 Co N6 S4'
_chemical_formula_weight 439.54
_chemical_name_systematic
;
Bis(tetramethylthiourea-\k<i>S</i>)bis(thiocyanato-\k<i>N</i>)cobalt(II)
;
_space_group_crystal_system monoclinic
_space_group_IT_number 14
_space_group_name_Hall '-P 2ybc'
_space_group_name_H-M_alt 'P 1 21/c 1'
_atom_sites_solution_hydrogens geom
_audit_creation_method SHELXL-2018/3
_cell_angle_alpha 90
_cell_angle_beta 97.667(8)
_cell_angle_gamma 90
_cell_formula_units_Z 4
_cell_length_a 13.3288(13)
_cell_length_b 11.2140(8)
_cell_length_c 13.8579(13)
_cell_measurement_reflns_used 14562
_cell_measurement_temperature 200(2)
_cell_measurement_theta_max 27.002
_cell_measurement_theta_min 2.345
_cell_volume 2052.8(3)
_computing_cell_refinement
;
X-AREA (Stoe & Cie, 2002)
;
_computing_data_collection
;
X-AREA (Stoe & Cie, 2002)
;
_computing_data_reduction
;
X-AREA (Stoe & Cie, 2002)
;
_computing_molecular_graphics
;
XP (Sheldrick, 2008) and DIAMOND (Brandenburg & Putz, 1999)
;
_computing_publication_material
;
publCIF (Westrip, 2010)
;
_computing_structure_refinement
;
<i>SHELXL2018/3</i> (Sheldrick, 2015)
;
_computing_structure_solution
;
SHELXS97 (Sheldrick, 2008)
;
_diffrn_ambient_temperature 200(2)
_diffrn_measured_fraction_theta_full 0.986
_diffrn_measured_fraction_theta_max 0.985
_diffrn_measurement_device_type 'Stoe IPDS-2'
_diffrn_measurement_method 'Omega scans'
_diffrn_radiation_type MoK\a
_diffrn_radiation_wavelength 0.71073
_diffrn_reflns_av_R_equivalents 0.0439
_diffrn_reflns_av_unetI/netI 0.0280
_diffrn_reflns_limit_h_max 16
_diffrn_reflns_limit_h_min -15
_diffrn_reflns_limit_k_max 14
_diffrn_reflns_limit_k_min -13
_diffrn_reflns_limit_l_max 17
_diffrn_reflns_limit_l_min -17
_diffrn_reflns_number 14562
_diffrn_reflns_theta_full 25.242
_diffrn_reflns_theta_max 27.002
_diffrn_reflns_theta_min 2.345
_exptl_absorpt_coefficient_mu 1.249
_exptl_absorpt_correction_T_max 0.8046
_exptl_absorpt_correction_T_min 0.6441
_exptl_absorpt_correction_type numerical
_exptl_absorpt_process_details
;
(X-Red and X-Shape; Stoe & Cie, 2002)
;
_exptl_crystal_colour blue
_exptl_crystal_density_diffrn 1.422
_exptl_crystal_description block
_exptl_crystal_F_000 916
_exptl_crystal_size_max 0.19
_exptl_crystal_size_mid 0.15
_exptl_crystal_size_min 0.10
_refine_diff_density_max 0.332
_refine_diff_density_min -0.390
_refine_ls_extinction_coef 0.0092(16)
_refine_ls_extinction_expression Fc^*^=kFc[1+0.001xFc^2^\l^3^/sin(2\q)]^-1/4^
_refine_ls_extinction_method
;
SHELXL2018/3 (Sheldrick 2018)
;
_refine_ls_goodness_of_fit_ref 1.018
_refine_ls_hydrogen_treatment constr
_refine_ls_matrix_type full
_refine_ls_number_parameters 217
_refine_ls_number_reflns 4409
_refine_ls_number_restraints 0
_refine_ls_restrained_S_all 1.018
_refine_ls_R_factor_all 0.0377
_refine_ls_R_factor_gt 0.0308
_refine_ls_shift/su_max 0.001
_refine_ls_shift/su_mean 0.000
_refine_ls_structure_factor_coef Fsqd
_refine_ls_weighting_details 'w=1/[\s^2^(Fo^2^)+(0.0593P)^2^] where P=(Fo^2^+2Fc^2^)/3'
_refine_ls_weighting_scheme calc
_refine_ls_wR_factor_gt 0.0809
_refine_ls_wR_factor_ref 0.0840
_reflns_number_gt 3826
_reflns_number_total 4409
_reflns_threshold_expression 'I > 2\s(I)'
_cod_data_source_file tx2029sup1.cif
_cod_data_source_block I
_cod_original_sg_symbol_H-M 'P 21/c'
_cod_database_code 2243515
_shelx_space_group_comment
;
The symmetry employed for this shelxl refinement is uniquely defined
by the following loop, which should always be used as a source of
symmetry information in preference to the above space-group names.
They are only intended as comments.
;

loop_
_space_group_symop_operation_xyz
'x, y, z'
'-x, y+1/2, -z+1/2'
'-x, -y, -z'
'x, -y-1/2, z-1/2'

loop_
_atom_site_type_symbol
_atom_site_label
_atom_site_fract_x
_atom_site_fract_y
_atom_site_fract_z
_atom_site_U_iso_or_equiv
_atom_site_adp_type
_atom_site_calc_flag
_atom_site_occupancy
_atom_site_disorder_assembly
_atom_site_disorder_group
Co Co1 0.31466(2) 0.44406(2) 0.18631(2) 0.03623(10) Uani d 1 . .
N N1 0.26892(14) 0.28853(15) 0.13540(11) 0.0473(4) Uani d 1 . .
C C1 0.22426(14) 0.20050(17) 0.11758(12) 0.0400(4) Uani d 1 . .
S S1 0.16309(4) 0.07801(5) 0.09170(4) 0.05239(14) Uani d 1 . .
N N2 0.23001(14) 0.56237(15) 0.11124(12) 0.0476(4) Uani d 1 . .
C C2 0.18324(14) 0.63196(16) 0.06226(12) 0.0389(4) Uani d 1 . .
S S2 0.11944(5) 0.73069(6) -0.00388(4) 0.05992(16) Uani d 1 . .
S S11 0.31339(4) 0.42243(5) 0.35233(3) 0.04323(13) Uani d 1 . .
C C11 0.20254(13) 0.33900(15) 0.34598(11) 0.0346(3) Uani d 1 . .
N N11 0.11381(12) 0.39071(14) 0.31533(11) 0.0410(3) Uani d 1 . .
C C12 0.09967(18) 0.51955(19) 0.32179(17) 0.0551(5) Uani d 1 . .
H H12A 0.150522 0.552429 0.372410 0.083 Uiso calc 1 . .
H H12B 0.031805 0.536217 0.338259 0.083 Uiso calc 1 . .
H H12C 0.107221 0.556414 0.259049 0.083 Uiso calc 1 . .
C C13 0.02995(16) 0.3274(2) 0.25917(16) 0.0580(5) Uani d 1 . .
H H13A 0.053452 0.249499 0.239227 0.087 Uiso calc 1 . .
H H13B 0.004558 0.374051 0.201245 0.087 Uiso calc 1 . .
H H13C -0.024519 0.316034 0.299316 0.087 Uiso calc 1 . .
N N12 0.20637(12) 0.22456(14) 0.37071(10) 0.0392(3) Uani d 1 . .
C C14 0.12200(18) 0.1612(2) 0.40544(16) 0.0538(5) Uani d 1 . .
H H14A 0.071235 0.218979 0.420747 0.081 Uiso calc 1 . .
H H14B 0.147061 0.115724 0.464096 0.081 Uiso calc 1 . .
H H14C 0.091237 0.106630 0.354706 0.081 Uiso calc 1 . .
C C15 0.29981(18) 0.1561(2) 0.37811(16) 0.0561(5) Uani d 1 . .
H H15A 0.345116 0.191657 0.335874 0.084 Uiso calc 1 . .
H H15B 0.284447 0.073696 0.357751 0.084 Uiso calc 1 . .
H H15C 0.332793 0.156901 0.445679 0.084 Uiso calc 1 . .
S S21 0.47009(4) 0.51223(5) 0.15128(3) 0.04435(13) Uani d 1 . .
C C21 0.56218(13) 0.43472(14) 0.22564(11) 0.0333(3) Uani d 1 . .
N N21 0.57661(12) 0.45344(13) 0.32191(10) 0.0369(3) Uani d 1 . .
C C22 0.54437(16) 0.56303(18) 0.36544(14) 0.0463(4) Uani d 1 . .
H H22A 0.540529 0.627600 0.317434 0.069 Uiso calc 1 . .
H H22B 0.593316 0.584178 0.422032 0.069 Uiso calc 1 . .
H H22C 0.477595 0.550936 0.386096 0.069 Uiso calc 1 . .
C C23 0.60727(17) 0.3590(2) 0.39199(12) 0.0507(5) Uani d 1 . .
H H23A 0.610361 0.283021 0.357553 0.076 Uiso calc 1 . .
H H23B 0.557930 0.352888 0.438242 0.076 Uiso calc 1 . .
H H23C 0.674128 0.377561 0.427288 0.076 Uiso calc 1 . .
N N22 0.62202(12) 0.35804(13) 0.18656(9) 0.0384(3) Uani d 1 . .
C C24 0.72499(16) 0.3301(2) 0.23060(14) 0.0509(5) Uani d 1 . .
H H24A 0.745874 0.386147 0.283738 0.076 Uiso calc 1 . .
H H24B 0.771017 0.336746 0.181307 0.076 Uiso calc 1 . .
H H24C 0.727201 0.248577 0.256314 0.076 Uiso calc 1 . .
C C25 0.59760(19) 0.3148(2) 0.08646(13) 0.0536(5) Uani d 1 . .
H H25A 0.523941 0.309911 0.069608 0.080 Uiso calc 1 . .
H H25B 0.627351 0.235605 0.080900 0.080 Uiso calc 1 . .
H H25C 0.625178 0.370024 0.041890 0.080 Uiso calc 1 . .

loop_
_atom_site_aniso_label
_atom_site_aniso_U_11
_atom_site_aniso_U_22
_atom_site_aniso_U_33
_atom_site_aniso_U_12
_atom_site_aniso_U_13
_atom_site_aniso_U_23
Co1 0.03421(15) 0.03936(14) 0.03465(14) 0.00045(9) 0.00284(9) 0.00153(8)
N1 0.0544(10) 0.0439(9) 0.0433(8) -0.0005(7) 0.0056(7) -0.0033(6)
C1 0.0435(10) 0.0433(9) 0.0341(8) 0.0064(8) 0.0078(7) 0.0016(6)
S1 0.0532(3) 0.0467(3) 0.0576(3) -0.0074(2) 0.0087(2) -0.0008(2)
N2 0.0442(9) 0.0477(9) 0.0489(9) 0.0033(7) -0.0017(7) 0.0035(7)
C2 0.0350(9) 0.0444(9) 0.0374(8) -0.0011(7) 0.0049(6) -0.0005(7)
S2 0.0516(3) 0.0689(4) 0.0587(3) 0.0139(3) 0.0055(2) 0.0237(3)
S11 0.0358(3) 0.0584(3) 0.0352(2) -0.00976(19) 0.00353(16) -0.00086(17)
C11 0.0327(8) 0.0426(8) 0.0288(6) 0.0009(7) 0.0053(6) -0.0055(6)
N11 0.0335(8) 0.0444(8) 0.0446(7) 0.0057(6) 0.0036(6) -0.0023(6)
C12 0.0537(13) 0.0477(11) 0.0659(12) 0.0154(9) 0.0155(10) 0.0021(9)
C13 0.0371(11) 0.0755(15) 0.0574(11) 0.0002(10) -0.0080(8) -0.0021(10)
N12 0.0382(8) 0.0401(8) 0.0395(7) 0.0033(6) 0.0056(6) -0.0009(6)
C14 0.0545(13) 0.0496(11) 0.0571(11) -0.0128(9) 0.0068(9) 0.0030(9)
C15 0.0566(13) 0.0549(12) 0.0573(11) 0.0209(10) 0.0096(9) 0.0043(9)
S21 0.0363(3) 0.0573(3) 0.0390(2) -0.00071(19) 0.00352(16) 0.01763(18)
C21 0.0341(9) 0.0352(8) 0.0307(7) -0.0069(6) 0.0048(6) 0.0035(6)
N21 0.0404(8) 0.0407(7) 0.0295(6) 0.0014(6) 0.0049(5) 0.0007(5)
C22 0.0430(11) 0.0498(10) 0.0477(9) -0.0052(8) 0.0118(8) -0.0134(8)
C23 0.0588(13) 0.0611(12) 0.0320(8) 0.0063(10) 0.0048(7) 0.0106(8)
N22 0.0468(9) 0.0381(7) 0.0303(6) -0.0006(6) 0.0055(5) -0.0012(5)
C24 0.0517(12) 0.0556(11) 0.0458(9) 0.0138(9) 0.0083(8) 0.0007(8)
C25 0.0690(14) 0.0571(11) 0.0355(9) -0.0105(10) 0.0107(8) -0.0100(8)

loop_
_atom_type_symbol
_atom_type_description
_atom_type_scat_dispersion_real
_atom_type_scat_dispersion_imag
_atom_type_scat_source
C C 0.0033 0.0016 'International Tables Vol C Tables 4.2.6.8 and 6.1.1.4'
H H 0.0000 0.0000 'International Tables Vol C Tables 4.2.6.8 and 6.1.1.4'
N N 0.0061 0.0033 'International Tables Vol C Tables 4.2.6.8 and 6.1.1.4'
S S 0.1246 0.1234 'International Tables Vol C Tables 4.2.6.8 and 6.1.1.4'
Co Co 0.3494 0.9721 'International Tables Vol C Tables 4.2.6.8 and 6.1.1.4'

loop_
_geom_angle_atom_site_label_1
_geom_angle_atom_site_label_2
_geom_angle_atom_site_label_3
_geom_angle_site_symmetry_1
_geom_angle_site_symmetry_3
_geom_angle
_geom_angle_publ_flag
N1 Co1 N2 . . 106.56(7) y
N1 Co1 S11 . . 102.86(5) y
N2 Co1 S11 . . 121.40(5) y
N1 Co1 S21 . . 117.66(5) y
N2 Co1 S21 . . 97.67(6) y
S11 Co1 S21 . . 111.564(19) y
C1 N1 Co1 . . 164.57(16) ?
N1 C1 S1 . . 179.27(18) ?
C2 N2 Co1 . . 175.96(17) ?
N2 C2 S2 . . 178.70(18) ?
C11 S11 Co1 . . 97.16(5) ?
N12 C11 N11 . . 120.27(16) ?
N12 C11 S11 . . 120.22(13) ?
N11 C11 S11 . . 119.51(14) ?
C11 N11 C13 . . 122.80(17) ?
C11 N11 C12 . . 121.74(17) ?
C13 N11 C12 . . 114.72(17) ?
C11 N12 C15 . . 122.09(17) ?
C11 N12 C14 . . 123.28(16) ?
C15 N12 C14 . . 114.12(17) ?
C21 S21 Co1 . . 107.02(6) ?
N22 C21 N21 . . 119.39(15) ?
N22 C21 S21 . . 119.81(12) ?
N21 C21 S21 . . 120.76(13) ?
C21 N21 C23 . . 122.68(15) ?
C21 N21 C22 . . 122.21(15) ?
C23 N21 C22 . . 114.11(15) ?
C21 N22 C24 . . 123.21(14) ?
C21 N22 C25 . . 121.86(16) ?
C24 N22 C25 . . 113.75(16) ?

loop_
_geom_bond_atom_site_label_1
_geom_bond_atom_site_label_2
_geom_bond_site_symmetry_2
_geom_bond_distance
_geom_bond_publ_flag
Co1 N1 . 1.9484(17) y
Co1 N2 . 1.9499(17) y
Co1 S11 . 2.3157(5) y
Co1 S21 . 2.3196(6) y
N1 C1 . 1.162(3) ?
C1 S1 . 1.613(2) ?
N2 C2 . 1.160(2) ?
C2 S2 . 1.6066(18) ?
S11 C11 . 1.7411(18) ?
C11 N12 . 1.327(2) ?
C11 N11 . 1.335(2) ?
N11 C13 . 1.459(3) ?
N11 C12 . 1.461(3) ?
N12 C15 . 1.455(3) ?
N12 C14 . 1.465(3) ?
S21 C21 . 1.7282(17) ?
C21 N22 . 1.336(2) ?
C21 N21 . 1.339(2) ?
N21 C23 . 1.458(2) ?
N21 C22 . 1.459(2) ?
N22 C24 . 1.460(3) ?
N22 C25 . 1.464(2) ?

loop_
_geom_hbond_atom_site_label_D
_geom_hbond_atom_site_label_H
_geom_hbond_atom_site_label_A
_geom_hbond_site_symmetry_A
_geom_hbond_distance_DH
_geom_hbond_distance_HA
_geom_hbond_distance_DA
_geom_hbond_angle_DHA
_geom_hbond_publ_flag
C12 H12B S1 2 0.98 2.93 3.906(2) 174.0 yes
C14 H14A S2 2_545 0.98 2.93 3.741(2) 140.8 yes
C22 H22C S11 . 0.98 2.61 3.442(2) 142.8 yes
C24 H24A S1 2_655 0.98 2.92 3.878(2) 166.2 yes

_cod_database_fobs_code 2243515
